data_7002681
loop_
_publ_author_name
'Tidmarsh, Ian S.'
'Batchelor, Luke J.'
'Scales, Emma'
'Laye, Rebecca H.'
'Sorace, Lorenzo'
'Caneschi, Andrea'
'Schnack, J\"urgen'
'McInnes, Eric J. L.'

_publ_section_title
;
 Tri-, tetra- and octa-metallic vanadium(III) clusters from new, simple
 starting materials: interplay of exchange and anisotropy effects
;
_journal_issue 43
_journal_name_full 'Dalton Transactions'
_journal_page_first 9402
_journal_page_last 9409
_journal_paper_doi 10.1039/b911586b
_journal_year 2009
_chemical_formula_moiety '[V4Cl6(tmp)2(bipy)3]2.5MeCN'
_chemical_formula_sum 'C47 H53.5 Cl6 N8.5 O6 V4'
_chemical_formula_weight 1249.94
_chemical_name_common sy
_chemical_name_systematic
;
?
;
_space_group_IT_number 2
_symmetry_cell_setting triclinic
_symmetry_space_group_name_Hall '-P 1'
_symmetry_space_group_name_H-M 'P -1'
_atom_sites_solution_hydrogens geom
_atom_sites_solution_primary direct
_atom_sites_solution_secondary difmap
_audit_creation_method SHELXL-97
_cell_angle_alpha 83.295(3)
_cell_angle_beta 78.009(3)
_cell_angle_gamma 65.219(4)
_cell_formula_units_Z 2
_cell_length_a 11.8469(4)
_cell_length_b 12.7487(5)
_cell_length_c 19.7931(8)
_cell_measurement_reflns_used 8586
_cell_measurement_temperature 100(2)
_cell_measurement_theta_max 31.9250
_cell_measurement_theta_min 2.6935
_cell_volume 2653.4(2)
_computing_cell_refinement
;
CrysAlis RED, Oxford Diffraction Ltd.,
Version 1.171.29.1 (release 13-01-2006 CrysAlis171 .NET)
(compiled Jan 13 2006,17:25:00)
;
_computing_data_collection
;
CrysAlis CCD, Oxford Diffraction Ltd.,
Version 1.171.29.1 (release 13-01-2006 CrysAlis171 .NET)
(compiled Jan 13 2006,17:25:00)
;
_computing_data_reduction
;
CrysAlis RED, Oxford Diffraction Ltd.,
Version 1.171.29.1 (release 13-01-2006 CrysAlis171 .NET)
(compiled Jan 13 2006,17:25:00)
;
_computing_molecular_graphics 'Bruker SHELXTL'
_computing_publication_material 'Bruker SHELXTL'
_computing_structure_refinement 'SHELXL-97 (Sheldrick, 1997)'
_computing_structure_solution 'SHELXS-97 (Sheldrick, 1990)'
_diffrn_ambient_temperature 100(2)
_diffrn_detector_area_resol_mean 8.3367
_diffrn_measured_fraction_theta_full 0.976
_diffrn_measured_fraction_theta_max 0.976
_diffrn_measurement_device_type 'Oxford Diffraction Xcaliber 2'
_diffrn_measurement_method 'phi and omega'
_diffrn_radiation_monochromator graphite
_diffrn_radiation_source 'Enhance (Mo) X-ray Source'
_diffrn_radiation_type 'Mo K\a'
_diffrn_radiation_wavelength 0.7107
_diffrn_reflns_av_R_equivalents 0.0314
_diffrn_reflns_av_sigmaI/netI 0.0763
_diffrn_reflns_limit_h_max 16
_diffrn_reflns_limit_h_min -16
_diffrn_reflns_limit_k_max 11
_diffrn_reflns_limit_k_min -18
_diffrn_reflns_limit_l_max 27
_diffrn_reflns_limit_l_min -28
_diffrn_reflns_number 27231
_diffrn_reflns_theta_full 30.51
_diffrn_reflns_theta_max 30.51
_diffrn_reflns_theta_min 3.09
_exptl_absorpt_coefficient_mu 1.040
_exptl_absorpt_correction_T_max 0.6243
_exptl_absorpt_correction_T_min 0.6243
_exptl_absorpt_correction_type 'numeric analytical'
_exptl_absorpt_process_details
;
CrysAlis RED, Oxford Diffraction Ltd.,
Version 1.171.29.1 (release 13-01-2006 CrysAlis171 .NET)
(compiled Jan 13 2006,17:25:00)
Analytical numeric absorption correction using a multifaceted crystal
model based on expressions derived by R.C. Clark & J.S. Reid.
(Clark, R. C. & Reid, J. S. (1995). Acta Cryst. A51, 887-897)
;
_exptl_crystal_colour brown
_exptl_crystal_density_diffrn 1.564
_exptl_crystal_density_method 'not measured'
_exptl_crystal_description needle
_exptl_crystal_F_000 1274
_exptl_crystal_size_max 0.39
_exptl_crystal_size_mid 0.19
_exptl_crystal_size_min 0.02
_refine_diff_density_max 1.077
_refine_diff_density_min -0.520
_refine_diff_density_rms 0.094
_refine_ls_extinction_method none
_refine_ls_goodness_of_fit_ref 0.946
_refine_ls_hydrogen_treatment constr
_refine_ls_matrix_type full
_refine_ls_number_parameters 690
_refine_ls_number_reflns 15797
_refine_ls_number_restraints 75
_refine_ls_restrained_S_all 0.945
_refine_ls_R_factor_all 0.0649
_refine_ls_R_factor_gt 0.0376
_refine_ls_shift/su_max 0.001
_refine_ls_shift/su_mean 0.000
_refine_ls_structure_factor_coef Fsqd
_refine_ls_weighting_details 'calc w=1/[\s^2^(Fo^2^)+(0.0482P)^2^+0.0000P] where P=(Fo^2^+2Fc^2^)/3'
_refine_ls_weighting_scheme calc
_refine_ls_wR_factor_gt 0.0901
_refine_ls_wR_factor_ref 0.0943
_reflns_number_gt 10256
_reflns_number_total 15797
_reflns_threshold_expression >2sigma(I)
_cod_data_source_file b911586b.txt
_cod_data_source_block oejlm244profp-1
_cod_depositor_comments
;
The following automatic conversions were performed:
'_symmetry_cell_setting' value 'Triclinic' changed to 'triclinic'
according to '/home/saulius/struct/CIF-dictionaries/cif_core.dic'
dictionary named 'cif_core.dic' version 2.4.1 from 2010-06-29.

Automatic conversion script
Id: cif_fix_enum 1527 2010-12-29 10:47:43Z saulius 
;
_cod_original_cell_volume 2653.43(17)
_cod_original_sg_symbol_H-M P-1
_cod_original_formula_sum 'C47 H53.50 Cl6 N8.50 O6 V4'
_cod_database_code 7002681

loop_
_symmetry_equiv_pos_as_xyz
'x, y, z'
'-x, -y, -z'

loop_
_atom_site_label
_atom_site_type_symbol
_atom_site_fract_x
_atom_site_fract_y
_atom_site_fract_z
_atom_site_U_iso_or_equiv
_atom_site_adp_type
_atom_site_occupancy
_atom_site_symmetry_multiplicity
_atom_site_calc_flag
_atom_site_refinement_flags
_atom_site_disorder_assembly
_atom_site_disorder_group
V1 V 0.76175(3) 0.36970(3) 0.249035(17) 0.00951(7) Uani 1 1 d . . .
V2 V 0.69283(3) 0.21490(3) 0.368762(17) 0.01154(8) Uani 1 1 d . . .
V3 V 0.64495(3) 0.63410(3) 0.266959(18) 0.01170(8) Uani 1 1 d . . .
V4 V 0.94517(3) 0.26390(3) 0.115608(17) 0.01126(8) Uani 1 1 d . . .
Cl1 Cl 0.87939(5) 0.04903(4) 0.34445(3) 0.01818(11) Uani 1 1 d . . .
Cl2 Cl 0.70906(5) 0.20147(4) 0.48632(3) 0.01655(11) Uani 1 1 d . . .
Cl3 Cl 0.63528(5) 0.63012(5) 0.38471(3) 0.02078(12) Uani 1 1 d . . .
Cl4 Cl 0.74256(6) 0.76567(5) 0.25115(3) 0.02255(12) Uani 1 1 d . . .
Cl5 Cl 1.01589(5) 0.41174(4) 0.09465(3) 0.01673(11) Uani 1 1 d . . .
Cl6 Cl 1.15347(5) 0.11945(4) 0.09685(3) 0.01830(11) Uani 1 1 d . . .
O1 O 0.77830(13) 0.32354(12) 0.34547(7) 0.0119(3) Uani 1 1 d . . .
O2 O 0.81215(12) 0.49555(11) 0.25309(7) 0.0108(3) Uani 1 1 d . . .
O3 O 0.93705(13) 0.26090(11) 0.21757(7) 0.0111(3) Uani 1 1 d . . .
O4 O 0.66680(13) 0.26768(12) 0.27315(7) 0.0124(3) Uani 1 1 d . . .
O5 O 0.59681(12) 0.50909(12) 0.25552(7) 0.0117(3) Uani 1 1 d . . .
O6 O 0.76577(13) 0.36064(12) 0.14892(7) 0.0116(3) Uani 1 1 d . . .
N1 N 0.57735(17) 0.11785(15) 0.38752(9) 0.0144(4) Uani 1 1 d . . .
N2 N 0.50869(16) 0.33846(14) 0.40439(9) 0.0138(4) Uani 1 1 d . . .
N3 N 0.45521(16) 0.76119(14) 0.27192(9) 0.0149(4) Uani 1 1 d . . .
N4 N 0.62696(16) 0.68507(15) 0.16185(9) 0.0148(4) Uani 1 1 d . . .
N5 N 0.88613(17) 0.12840(14) 0.11658(9) 0.0145(4) Uani 1 1 d . . .
N6 N 0.92215(16) 0.26087(14) 0.01126(9) 0.0134(4) Uani 1 1 d . . .
C1 C 0.88372(19) 0.32566(19) 0.36834(10) 0.0151(4) Uani 1 1 d . . .
H1A H 0.9259 0.2524 0.3918 0.018 Uiso 1 1 calc R . .
H1B H 0.8532 0.3858 0.4017 0.018 Uiso 1 1 calc R . .
C2 C 0.92470(19) 0.47042(18) 0.27839(11) 0.0143(4) Uani 1 1 d . . .
H2A H 0.9071 0.5253 0.3133 0.017 Uiso 1 1 calc R . .
H2B H 0.9870 0.4803 0.2408 0.017 Uiso 1 1 calc R . .
C3 C 1.02960(19) 0.25460(18) 0.25485(11) 0.0153(4) Uani 1 1 d . . .
H3A H 1.0994 0.2628 0.2225 0.018 Uiso 1 1 calc R . .
H3B H 1.0619 0.1788 0.2774 0.018 Uiso 1 1 calc R . .
C4 C 0.98032(18) 0.34714(17) 0.30974(10) 0.0122(4) Uani 1 1 d . . .
C5 C 1.09168(19) 0.3340(2) 0.34347(11) 0.0167(4) Uani 1 1 d . . .
H5A H 1.0587 0.3835 0.3829 0.020 Uiso 1 1 calc R . .
H5B H 1.1294 0.2548 0.3608 0.020 Uiso 1 1 calc R . .
C6 C 1.1955(2) 0.3628(2) 0.29670(12) 0.0263(5) Uani 1 1 d . . .
H6A H 1.2237 0.3199 0.2553 0.039 Uiso 1 1 calc R . .
H6B H 1.2651 0.3426 0.3204 0.039 Uiso 1 1 calc R . .
H6C H 1.1630 0.4441 0.2850 0.039 Uiso 1 1 calc R . .
C7 C 0.57076(19) 0.28589(18) 0.23463(11) 0.0148(4) Uani 1 1 d . . .
H7A H 0.4942 0.2925 0.2667 0.018 Uiso 1 1 calc R . .
H7B H 0.5968 0.2186 0.2073 0.018 Uiso 1 1 calc R . .
C8 C 0.49854(19) 0.50387(17) 0.22686(11) 0.0140(4) Uani 1 1 d . . .
H8A H 0.4671 0.5712 0.1965 0.017 Uiso 1 1 calc R . .
H8B H 0.4294 0.5071 0.2640 0.017 Uiso 1 1 calc R . .
C9 C 0.65122(19) 0.38240(19) 0.12661(10) 0.0144(4) Uani 1 1 d . . .
H9A H 0.6652 0.3197 0.0981 0.017 Uiso 1 1 calc R . .
H9B H 0.6283 0.4529 0.0981 0.017 Uiso 1 1 calc R . .
C10 C 0.54053(18) 0.39441(17) 0.18597(10) 0.0124(4) Uani 1 1 d . B .
C11 C 0.4272(2) 0.4058(2) 0.15430(12) 0.0227(5) Uani 1 1 d D . .
H11A H 0.4399 0.3288 0.1437 0.027 Uiso 1 1 calc R A 1
H11B H 0.3522 0.4342 0.1896 0.027 Uiso 1 1 calc R A 1
C12X C 0.4004(3) 0.4800(3) 0.09176(17) 0.0286(9) Uani 0.766(5) 1 d PD B 1
H12A H 0.4703 0.4495 0.0546 0.043 Uiso 0.766(5) 1 calc PR B 1
H12B H 0.3879 0.5568 0.1007 0.043 Uiso 0.766(5) 1 calc PR B 1
H12C H 0.3255 0.4819 0.0792 0.043 Uiso 0.766(5) 1 calc PR B 1
C12Y C 0.4186(10) 0.3174(8) 0.1186(5) 0.028(3) Uani 0.234(5) 1 d PD B 2
H12D H 0.3436 0.3502 0.0983 0.042 Uiso 0.234(5) 1 calc PR B 2
H12E H 0.4151 0.2560 0.1508 0.042 Uiso 0.234(5) 1 calc PR B 2
H12F H 0.4914 0.2876 0.0829 0.042 Uiso 0.234(5) 1 calc PR B 2
C13 C 0.4543(2) 0.17608(19) 0.41592(10) 0.0155(4) Uani 1 1 d . . .
C14 C 0.3735(2) 0.1209(2) 0.43616(12) 0.0227(5) Uani 1 1 d . . .
H14 H 0.2893 0.1626 0.4552 0.027 Uiso 1 1 calc R . .
C15 C 0.4185(2) 0.0037(2) 0.42788(12) 0.0273(6) Uani 1 1 d . . .
H15 H 0.3654 -0.0347 0.4415 0.033 Uiso 1 1 calc R . .
C16 C 0.5431(3) -0.0556(2) 0.39912(13) 0.0280(6) Uani 1 1 d . . .
H16 H 0.5756 -0.1349 0.3931 0.034 Uiso 1 1 calc R . .
C17 C 0.6187(2) 0.00392(18) 0.37936(12) 0.0217(5) Uani 1 1 d . . .
H17 H 0.7025 -0.0367 0.3594 0.026 Uiso 1 1 calc R . .
C18 C 0.41579(19) 0.30057(18) 0.42451(10) 0.0146(4) Uani 1 1 d . . .
C19 C 0.2944(2) 0.3752(2) 0.45199(11) 0.0216(5) Uani 1 1 d . . .
H19 H 0.2305 0.3488 0.4651 0.026 Uiso 1 1 calc R . .
C20 C 0.2694(2) 0.4904(2) 0.45961(12) 0.0246(5) Uani 1 1 d . . .
H20 H 0.1884 0.5420 0.4777 0.029 Uiso 1 1 calc R . .
C21 C 0.3647(2) 0.52682(19) 0.44037(11) 0.0242(5) Uani 1 1 d . . .
H21 H 0.3496 0.6034 0.4457 0.029 Uiso 1 1 calc R . .
C22 C 0.4838(2) 0.44912(18) 0.41292(11) 0.0193(5) Uani 1 1 d . . .
H22 H 0.5486 0.4743 0.4000 0.023 Uiso 1 1 calc R . .
C23 C 0.4178(2) 0.80889(18) 0.21122(11) 0.0169(4) Uani 1 1 d . . .
C24 C 0.2953(2) 0.8854(2) 0.20807(13) 0.0246(5) Uani 1 1 d . . .
H24 H 0.2720 0.9176 0.1658 0.029 Uiso 1 1 calc R . .
C25 C 0.2080(2) 0.9137(2) 0.26825(14) 0.0307(6) Uani 1 1 d . . .
H25 H 0.1247 0.9645 0.2670 0.037 Uiso 1 1 calc R . .
C26 C 0.2450(2) 0.8662(2) 0.33011(13) 0.0271(6) Uani 1 1 d . . .
H26 H 0.1873 0.8843 0.3713 0.033 Uiso 1 1 calc R . .
C27 C 0.3692(2) 0.79131(19) 0.33002(11) 0.0198(5) Uani 1 1 d . . .
H27 H 0.3944 0.7603 0.3720 0.024 Uiso 1 1 calc R . .
C28 C 0.5178(2) 0.77199(19) 0.14962(11) 0.0190(5) Uani 1 1 d . . .
C29 C 0.5053(2) 0.8220(2) 0.08441(13) 0.0311(6) Uani 1 1 d . . .
H29 H 0.4299 0.8823 0.0768 0.037 Uiso 1 1 calc R . .
C30 C 0.6053(3) 0.7817(3) 0.03090(13) 0.0380(7) Uani 1 1 d . . .
H30 H 0.5988 0.8156 -0.0131 0.046 Uiso 1 1 calc R . .
C31 C 0.7152(2) 0.6907(2) 0.04291(12) 0.0326(6) Uani 1 1 d . . .
H31 H 0.7829 0.6608 0.0069 0.039 Uiso 1 1 calc R . .
C32 C 0.7232(2) 0.6447(2) 0.10918(11) 0.0212(5) Uani 1 1 d . . .
H32 H 0.7977 0.5838 0.1176 0.025 Uiso 1 1 calc R . .
C33 C 0.8597(2) 0.10751(18) 0.05749(10) 0.0159(4) Uani 1 1 d . . .
C34 C 0.8144(2) 0.0238(2) 0.05590(12) 0.0222(5) Uani 1 1 d . . .
H34 H 0.7971 0.0100 0.0149 0.027 Uiso 1 1 calc R . .
C35 C 0.7954(3) -0.0385(2) 0.11535(13) 0.0300(6) Uani 1 1 d . . .
H35 H 0.7638 -0.0941 0.1152 0.036 Uiso 1 1 calc R . .
C36 C 0.8239(2) -0.0175(2) 0.17545(12) 0.0262(6) Uani 1 1 d . . .
H36 H 0.8127 -0.0593 0.2161 0.031 Uiso 1 1 calc R . .
C37 C 0.8691(2) 0.06646(18) 0.17410(11) 0.0196(5) Uani 1 1 d . . .
H37 H 0.8884 0.0804 0.2144 0.024 Uiso 1 1 calc R . .
C38 C 0.8832(2) 0.18079(18) -0.00240(11) 0.0166(4) Uani 1 1 d . . .
C39 C 0.8681(2) 0.1684(2) -0.06817(12) 0.0254(5) Uani 1 1 d . . .
H39 H 0.8412 0.1129 -0.0763 0.030 Uiso 1 1 calc R . .
C40 C 0.8938(3) 0.2400(2) -0.12161(12) 0.0332(6) Uani 1 1 d . . .
H40 H 0.8843 0.2333 -0.1662 0.040 Uiso 1 1 calc R . .
C41 C 0.9337(3) 0.3222(2) -0.10779(12) 0.0283(6) Uani 1 1 d . . .
H41 H 0.9517 0.3710 -0.1429 0.034 Uiso 1 1 calc R . .
C42 C 0.9462(2) 0.32989(19) -0.04116(11) 0.0191(5) Uani 1 1 d . . .
H42 H 0.9723 0.3853 -0.0320 0.023 Uiso 1 1 calc R . .
N7 N 0.4925(4) 0.0892(3) 0.1161(2) 0.0884(12) Uani 1 1 d . . .
C43 C 0.4677(4) 0.0733(3) 0.1742(2) 0.0588(10) Uani 1 1 d . . .
C44 C 0.4395(4) 0.0530(3) 0.2484(2) 0.0727(12) Uani 1 1 d . . .
H44A H 0.4951 -0.0237 0.2607 0.109 Uiso 1 1 calc R . .
H44B H 0.3536 0.0612 0.2613 0.109 Uiso 1 1 calc R . .
H44C H 0.4511 0.1083 0.2722 0.109 Uiso 1 1 calc R . .
N8X N 0.9424(5) 0.7101(7) 0.4616(3) 0.084(3) Uani 0.514(7) 1 d PDU C 1
C45X C 0.9654(8) 0.7260(6) 0.4017(4) 0.044(2) Uani 0.514(7) 1 d PDU C 1
C46X C 1.0079(10) 0.7317(8) 0.3287(4) 0.054(2) Uani 0.514(7) 1 d PDU C 1
H46A H 1.0942 0.6774 0.3174 0.081 Uiso 0.514(7) 1 calc PR C 1
H46B H 1.0019 0.8083 0.3150 0.081 Uiso 0.514(7) 1 calc PR C 1
H46C H 0.9562 0.7131 0.3049 0.081 Uiso 0.514(7) 1 calc PR C 1
N8Y N 1.1303(7) 0.6635(6) 0.2869(3) 0.069(2) Uani 0.486(7) 1 d PDU C 2
C45Y C 1.0429(9) 0.6880(9) 0.3335(4) 0.051(2) Uani 0.486(7) 1 d PDU C 2
C46Y C 0.9370(10) 0.7090(10) 0.3896(5) 0.071(3) Uani 0.486(7) 1 d PDU C 2
H46D H 0.8640 0.7180 0.3718 0.106 Uiso 0.486(7) 1 calc PR C 2
H46E H 0.9201 0.7781 0.4121 0.106 Uiso 0.486(7) 1 calc PR C 2
H46F H 0.9567 0.6447 0.4223 0.106 Uiso 0.486(7) 1 calc PR C 2
N9 N 0.9139(4) 0.8825(4) 0.5201(2) 0.0394(12) Uani 0.50 1 d P . .
C47 C 0.9729(3) 0.9581(3) 0.50718(14) 0.0499(9) Uani 0.50 1 d P . .
C48 C 0.9729(3) 0.9581(3) 0.50718(14) 0.0499(9) Uani 0.50 1 d P . .
H48A H 0.9272 0.9655 0.5537 0.075 Uiso 0.50 1 calc PR . .
H48B H 1.0389 0.8818 0.5017 0.075 Uiso 0.50 1 calc PR . .
H48C H 0.9164 0.9710 0.4757 0.075 Uiso 0.50 1 calc PR . .

loop_
_atom_site_aniso_label
_atom_site_aniso_U_11
_atom_site_aniso_U_22
_atom_site_aniso_U_33
_atom_site_aniso_U_23
_atom_site_aniso_U_13
_atom_site_aniso_U_12
V1 0.01093(16) 0.00891(16) 0.00965(16) -0.00050(13) -0.00043(12) -0.00556(13)
V2 0.01407(17) 0.00966(17) 0.01065(16) 0.00006(13) 0.00104(13) -0.00618(14)
V3 0.01455(17) 0.00805(16) 0.01186(17) -0.00046(13) -0.00019(13) -0.00494(14)
V4 0.01444(17) 0.01036(17) 0.00952(16) -0.00186(13) 0.00153(13) -0.00685(14)
Cl1 0.0172(3) 0.0159(3) 0.0162(2) -0.0019(2) 0.00045(19) -0.0030(2)
Cl2 0.0226(3) 0.0159(2) 0.0116(2) -0.00068(19) 0.00027(19) -0.0097(2)
Cl3 0.0287(3) 0.0173(3) 0.0160(3) 0.0000(2) -0.0023(2) -0.0100(2)
Cl4 0.0319(3) 0.0169(3) 0.0250(3) 0.0031(2) -0.0040(2) -0.0174(2)
Cl5 0.0195(3) 0.0138(2) 0.0166(2) -0.0009(2) 0.00299(19) -0.0092(2)
Cl6 0.0200(3) 0.0127(2) 0.0177(3) -0.0036(2) -0.0025(2) -0.0019(2)
O1 0.0132(7) 0.0146(7) 0.0107(7) 0.0013(6) -0.0013(5) -0.0090(6)
O2 0.0109(7) 0.0106(7) 0.0117(7) 0.0004(6) -0.0029(5) -0.0050(6)
O3 0.0122(7) 0.0110(7) 0.0111(7) 0.0000(6) -0.0013(5) -0.0061(6)
O4 0.0135(7) 0.0136(7) 0.0122(7) 0.0010(6) -0.0012(5) -0.0085(6)
O5 0.0109(7) 0.0122(7) 0.0137(7) 0.0002(6) -0.0027(5) -0.0064(6)
O6 0.0114(7) 0.0125(7) 0.0125(7) -0.0014(6) -0.0011(5) -0.0065(6)
N1 0.0179(9) 0.0136(9) 0.0139(9) -0.0007(7) -0.0001(7) -0.0097(8)
N2 0.0183(9) 0.0114(8) 0.0108(8) -0.0011(7) 0.0000(7) -0.0062(7)
N3 0.0165(9) 0.0091(8) 0.0164(9) -0.0004(7) 0.0017(7) -0.0047(7)
N4 0.0146(9) 0.0156(9) 0.0124(8) 0.0010(7) 0.0002(7) -0.0059(7)
N5 0.0222(9) 0.0098(8) 0.0113(8) -0.0032(7) 0.0030(7) -0.0084(8)
N6 0.0166(9) 0.0113(8) 0.0117(8) -0.0015(7) 0.0009(7) -0.0063(7)
C1 0.0156(10) 0.0209(11) 0.0126(10) 0.0017(8) -0.0038(8) -0.0113(9)
C2 0.0153(10) 0.0150(10) 0.0163(10) -0.0006(8) -0.0026(8) -0.0098(9)
C3 0.0125(10) 0.0151(10) 0.0168(10) -0.0015(8) -0.0037(8) -0.0034(9)
C4 0.0114(10) 0.0145(10) 0.0124(10) 0.0000(8) -0.0032(7) -0.0066(8)
C5 0.0149(10) 0.0248(12) 0.0132(10) 0.0008(9) -0.0037(8) -0.0106(9)
C6 0.0172(12) 0.0437(15) 0.0232(12) 0.0020(11) -0.0038(9) -0.0181(11)
C7 0.0160(10) 0.0169(10) 0.0151(10) -0.0011(8) -0.0015(8) -0.0107(9)
C8 0.0106(10) 0.0128(10) 0.0183(10) -0.0002(8) -0.0031(8) -0.0044(8)
C9 0.0151(10) 0.0182(11) 0.0124(10) -0.0015(8) -0.0030(8) -0.0087(9)
C10 0.0108(10) 0.0144(10) 0.0133(10) 0.0011(8) -0.0018(7) -0.0069(8)
C11 0.0196(11) 0.0331(13) 0.0224(12) -0.0001(10) -0.0042(9) -0.0175(11)
C12X 0.0199(16) 0.0328(19) 0.0354(19) 0.0068(15) -0.0129(14) -0.0112(15)
C12Y 0.028(6) 0.039(7) 0.032(6) -0.011(5) -0.015(5) -0.021(5)
C13 0.0175(11) 0.0201(11) 0.0116(10) 0.0000(8) -0.0022(8) -0.0106(9)
C14 0.0216(12) 0.0298(13) 0.0204(12) 0.0002(10) 0.0001(9) -0.0162(11)
C15 0.0376(15) 0.0323(14) 0.0253(13) 0.0006(11) -0.0015(11) -0.0293(12)
C16 0.0424(15) 0.0176(12) 0.0313(14) -0.0025(10) -0.0035(11) -0.0202(12)
C17 0.0276(13) 0.0137(11) 0.0238(12) -0.0054(9) 0.0035(10) -0.0110(10)
C18 0.0157(10) 0.0190(11) 0.0091(9) -0.0010(8) -0.0019(8) -0.0070(9)
C19 0.0157(11) 0.0291(13) 0.0183(11) -0.0050(10) -0.0013(9) -0.0071(10)
C20 0.0201(12) 0.0230(12) 0.0201(12) -0.0069(10) -0.0012(9) 0.0020(10)
C21 0.0365(14) 0.0118(11) 0.0174(11) -0.0039(9) -0.0004(10) -0.0042(10)
C22 0.0281(12) 0.0139(10) 0.0151(11) -0.0012(9) 0.0001(9) -0.0095(10)
C23 0.0164(11) 0.0138(10) 0.0180(11) 0.0017(9) -0.0009(8) -0.0054(9)
C24 0.0229(12) 0.0198(12) 0.0270(13) 0.0027(10) -0.0073(10) -0.0043(10)
C25 0.0164(12) 0.0216(13) 0.0443(16) -0.0059(12) -0.0008(11) 0.0009(10)
C26 0.0212(12) 0.0250(13) 0.0284(13) -0.0095(11) 0.0065(10) -0.0057(11)
C27 0.0208(11) 0.0172(11) 0.0166(11) -0.0038(9) 0.0039(9) -0.0056(9)
C28 0.0180(11) 0.0202(11) 0.0177(11) 0.0038(9) -0.0030(8) -0.0079(10)
C29 0.0234(13) 0.0391(15) 0.0239(13) 0.0138(11) -0.0078(10) -0.0081(12)
C30 0.0353(15) 0.062(2) 0.0144(12) 0.0136(12) -0.0049(10) -0.0208(15)
C31 0.0292(14) 0.0500(17) 0.0150(12) -0.0001(11) 0.0055(10) -0.0172(13)
C32 0.0180(11) 0.0233(12) 0.0183(11) -0.0028(9) 0.0024(9) -0.0066(10)
C33 0.0216(11) 0.0149(10) 0.0122(10) -0.0015(8) 0.0015(8) -0.0103(9)
C34 0.0331(13) 0.0221(12) 0.0171(11) -0.0060(9) 0.0003(9) -0.0176(11)
C35 0.0456(16) 0.0252(13) 0.0279(14) -0.0076(11) 0.0059(11) -0.0269(13)
C36 0.0474(16) 0.0210(12) 0.0162(11) -0.0014(9) 0.0052(10) -0.0243(12)
C37 0.0327(13) 0.0166(11) 0.0114(10) -0.0022(9) 0.0024(9) -0.0143(10)
C38 0.0205(11) 0.0159(11) 0.0142(10) -0.0025(8) 0.0013(8) -0.0095(9)
C39 0.0433(15) 0.0247(12) 0.0170(11) -0.0029(10) -0.0053(10) -0.0218(12)
C40 0.0573(18) 0.0366(15) 0.0131(11) 0.0010(11) -0.0074(11) -0.0263(14)
C41 0.0515(17) 0.0283(13) 0.0121(11) 0.0046(10) -0.0040(10) -0.0251(13)
C42 0.0291(13) 0.0168(11) 0.0150(11) -0.0005(9) -0.0010(9) -0.0140(10)
N7 0.108(3) 0.092(3) 0.074(3) 0.020(2) -0.042(2) -0.043(2)
C43 0.071(3) 0.052(2) 0.064(2) 0.0150(19) -0.033(2) -0.029(2)
C44 0.100(3) 0.059(2) 0.072(3) -0.002(2) -0.020(2) -0.043(2)
N8X 0.042(4) 0.137(7) 0.075(4) 0.031(5) -0.007(3) -0.048(4)
C45X 0.036(4) 0.018(3) 0.078(5) -0.006(3) 0.011(4) -0.020(3)
C46X 0.070(6) 0.037(5) 0.071(5) 0.021(4) -0.040(5) -0.029(5)
N8Y 0.099(6) 0.068(5) 0.050(4) 0.011(3) -0.013(3) -0.047(4)
C45Y 0.086(7) 0.047(6) 0.043(4) 0.027(4) -0.042(4) -0.043(5)
C46Y 0.088(8) 0.071(7) 0.076(6) -0.045(5) 0.003(5) -0.052(6)
N9 0.037(3) 0.041(3) 0.043(3) 0.019(2) -0.016(2) -0.020(2)
C47 0.055(2) 0.0391(18) 0.0231(14) -0.0034(14) -0.0121(14) 0.0153(15)
C48 0.055(2) 0.0391(18) 0.0231(14) -0.0034(14) -0.0121(14) 0.0153(15)

loop_
_atom_type_symbol
_atom_type_description
_atom_type_scat_dispersion_real
_atom_type_scat_dispersion_imag
_atom_type_scat_source
C C 0.0033 0.0016 'International Tables Vol C Tables 4.2.6.8 and 6.1.1.4'
H H 0.0000 0.0000 'International Tables Vol C Tables 4.2.6.8 and 6.1.1.4'
N N 0.0061 0.0033 'International Tables Vol C Tables 4.2.6.8 and 6.1.1.4'
O O 0.0106 0.0060 'International Tables Vol C Tables 4.2.6.8 and 6.1.1.4'
Cl Cl 0.1484 0.1585 'International Tables Vol C Tables 4.2.6.8 and 6.1.1.4'
V V 0.3005 0.5294 'International Tables Vol C Tables 4.2.6.8 and 6.1.1.4'

loop_
_geom_angle_atom_site_label_1
_geom_angle_atom_site_label_2
_geom_angle_atom_site_label_3
_geom_angle
_geom_angle_site_symmetry_1
_geom_angle_site_symmetry_3
_geom_angle_publ_flag
O2 V1 O1 91.46(6) . . ?
O2 V1 O3 92.37(6) . . ?
O1 V1 O3 90.89(6) . . ?
O2 V1 O6 103.91(6) . . ?
O1 V1 O6 161.08(6) . . ?
O3 V1 O6 77.71(6) . . ?
O2 V1 O5 77.45(6) . . ?
O1 V1 O5 103.82(6) . . ?
O3 V1 O5 162.17(6) . . ?
O6 V1 O5 90.43(6) . . ?
O2 V1 O4 160.25(6) . . ?
O1 V1 O4 77.11(6) . . ?
O3 V1 O4 103.72(6) . . ?
O6 V1 O4 90.83(6) . . ?
O5 V1 O4 89.56(6) . . ?
O2 V1 V4 97.22(4) . . ?
O1 V1 V4 129.47(4) . . ?
O3 V1 V4 39.30(4) . . ?
O6 V1 V4 38.64(4) . . ?
O5 V1 V4 126.67(4) . . ?
O4 V1 V4 102.49(4) . . ?
O2 V1 V3 39.56(4) . . ?
O1 V1 V3 97.28(4) . . ?
O3 V1 V3 131.10(4) . . ?
O6 V1 V3 101.59(4) . . ?
O5 V1 V3 38.04(4) . . ?
O4 V1 V3 125.13(4) . . ?
V4 V1 V3 120.316(14) . . ?
O2 V1 V2 128.98(4) . . ?
O1 V1 V2 38.74(4) . . ?
O3 V1 V2 97.42(4) . . ?
O6 V1 V2 127.11(4) . . ?
O5 V1 V2 100.36(4) . . ?
O4 V1 V2 38.45(4) . . ?
V4 V1 V2 121.175(14) . . ?
V3 V1 V2 118.505(14) . . ?
O4 V2 O1 76.99(6) . . ?
O4 V2 N2 88.64(6) . . ?
O1 V2 N2 97.66(6) . . ?
O4 V2 N1 97.06(6) . . ?
O1 V2 N1 171.36(6) . . ?
N2 V2 N1 75.74(7) . . ?
O4 V2 Cl1 98.79(4) . . ?
O1 V2 Cl1 94.43(4) . . ?
N2 V2 Cl1 166.99(5) . . ?
N1 V2 Cl1 92.67(5) . . ?
O4 V2 Cl2 165.64(4) . . ?
O1 V2 Cl2 92.67(4) . . ?
N2 V2 Cl2 82.82(5) . . ?
N1 V2 Cl2 92.02(5) . . ?
Cl1 V2 Cl2 91.85(2) . . ?
O4 V2 V1 39.28(4) . . ?
O1 V2 V1 37.79(4) . . ?
N2 V2 V1 96.02(5) . . ?
N1 V2 V1 136.25(5) . . ?
Cl1 V2 V1 96.485(18) . . ?
Cl2 V2 V1 130.131(19) . . ?
O5 V3 O2 77.05(6) . . ?
O5 V3 N4 87.66(6) . . ?
O2 V3 N4 99.86(6) . . ?
O5 V3 N3 92.40(6) . . ?
O2 V3 N3 168.71(6) . . ?
N4 V3 N3 75.39(7) . . ?
O5 V3 Cl3 102.77(4) . . ?
O2 V3 Cl3 93.05(4) . . ?
N4 V3 Cl3 164.99(5) . . ?
N3 V3 Cl3 93.21(5) . . ?
O5 V3 Cl4 163.75(4) . . ?
O2 V3 Cl4 92.81(4) . . ?
N4 V3 Cl4 81.54(5) . . ?
N3 V3 Cl4 96.55(5) . . ?
Cl3 V3 Cl4 90.28(2) . . ?
O5 V3 V1 39.29(4) . . ?
O2 V3 V1 37.91(4) . . ?
N4 V3 V1 97.49(5) . . ?
N3 V3 V1 131.69(5) . . ?
Cl3 V3 V1 97.400(18) . . ?
Cl4 V3 V1 130.20(2) . . ?
O6 V4 O3 77.44(6) . . ?
O6 V4 N5 85.71(6) . . ?
O3 V4 N5 96.08(6) . . ?
O6 V4 N6 94.92(6) . . ?
O3 V4 N6 169.12(6) . . ?
N5 V4 N6 75.42(7) . . ?
O6 V4 Cl5 97.42(4) . . ?
O3 V4 Cl5 93.38(4) . . ?
N5 V4 Cl5 170.48(5) . . ?
N6 V4 Cl5 95.31(5) . . ?
O6 V4 Cl6 166.94(4) . . ?
O3 V4 Cl6 93.30(4) . . ?
N5 V4 Cl6 86.15(5) . . ?
N6 V4 Cl6 92.90(5) . . ?
Cl5 V4 Cl6 92.25(2) . . ?
O6 V4 V1 39.04(4) . . ?
O3 V4 V1 38.63(4) . . ?
N5 V4 V1 94.43(5) . . ?
N6 V4 V1 133.91(5) . . ?
Cl5 V4 V1 93.626(18) . . ?
Cl6 V4 V1 131.81(2) . . ?
C1 O1 V1 117.24(11) . . ?
C1 O1 V2 131.26(12) . . ?
V1 O1 V2 103.46(6) . . ?
C2 O2 V1 118.41(12) . . ?
C2 O2 V3 130.34(12) . . ?
V1 O2 V3 102.53(6) . . ?
C3 O3 V1 117.46(11) . . ?
C3 O3 V4 129.45(12) . . ?
V1 O3 V4 102.07(6) . . ?
C7 O4 V2 134.87(12) . . ?
C7 O4 V1 117.43(11) . . ?
V2 O4 V1 102.27(6) . . ?
C8 O5 V3 133.66(12) . . ?
C8 O5 V1 118.20(11) . . ?
V3 O5 V1 102.67(6) . . ?
C9 O6 V4 134.25(12) . . ?
C9 O6 V1 118.45(11) . . ?
V4 O6 V1 102.32(6) . . ?
C17 N1 C13 117.69(19) . . ?
C17 N1 V2 125.77(15) . . ?
C13 N1 V2 116.25(14) . . ?
C22 N2 C18 119.43(18) . . ?
C22 N2 V2 122.63(15) . . ?
C18 N2 V2 117.70(13) . . ?
C27 N3 C23 117.94(18) . . ?
C27 N3 V3 124.79(15) . . ?
C23 N3 V3 117.13(13) . . ?
C32 N4 C28 119.17(19) . . ?
C32 N4 V3 122.84(15) . . ?
C28 N4 V3 117.50(14) . . ?
C37 N5 C33 119.27(18) . . ?
C37 N5 V4 122.18(14) . . ?
C33 N5 V4 118.48(13) . . ?
C42 N6 C38 118.20(18) . . ?
C42 N6 V4 125.05(14) . . ?
C38 N6 V4 116.73(13) . . ?
O1 C1 C4 113.81(16) . . ?
O1 C1 H1A 108.8 . . ?
C4 C1 H1A 108.8 . . ?
O1 C1 H1B 108.8 . . ?
C4 C1 H1B 108.8 . . ?
H1A C1 H1B 107.7 . . ?
O2 C2 C4 112.97(16) . . ?
O2 C2 H2A 109.0 . . ?
C4 C2 H2A 109.0 . . ?
O2 C2 H2B 109.0 . . ?
C4 C2 H2B 109.0 . . ?
H2A C2 H2B 107.8 . . ?
O3 C3 C4 113.77(16) . . ?
O3 C3 H3A 108.8 . . ?
C4 C3 H3A 108.8 . . ?
O3 C3 H3B 108.8 . . ?
C4 C3 H3B 108.8 . . ?
H3A C3 H3B 107.7 . . ?
C2 C4 C1 111.14(17) . . ?
C2 C4 C5 108.70(17) . . ?
C1 C4 C5 105.81(16) . . ?
C2 C4 C3 112.21(17) . . ?
C1 C4 C3 110.56(17) . . ?
C5 C4 C3 108.15(16) . . ?
C6 C5 C4 115.82(18) . . ?
C6 C5 H5A 108.3 . . ?
C4 C5 H5A 108.3 . . ?
C6 C5 H5B 108.3 . . ?
C4 C5 H5B 108.3 . . ?
H5A C5 H5B 107.4 . . ?
C5 C6 H6A 109.5 . . ?
C5 C6 H6B 109.5 . . ?
H6A C6 H6B 109.5 . . ?
C5 C6 H6C 109.5 . . ?
H6A C6 H6C 109.5 . . ?
H6B C6 H6C 109.5 . . ?
O4 C7 C10 114.25(16) . . ?
O4 C7 H7A 108.7 . . ?
C10 C7 H7A 108.7 . . ?
O4 C7 H7B 108.7 . . ?
C10 C7 H7B 108.7 . . ?
H7A C7 H7B 107.6 . . ?
O5 C8 C10 113.57(16) . . ?
O5 C8 H8A 108.9 . . ?
C10 C8 H8A 108.9 . . ?
O5 C8 H8B 108.9 . . ?
C10 C8 H8B 108.9 . . ?
H8A C8 H8B 107.7 . . ?
O6 C9 C10 113.88(16) . . ?
O6 C9 H9A 108.8 . . ?
C10 C9 H9A 108.8 . . ?
O6 C9 H9B 108.8 . . ?
C10 C9 H9B 108.8 . . ?
H9A C9 H9B 107.7 . . ?
C9 C10 C8 111.93(17) . . ?
C9 C10 C11 108.01(17) . . ?
C8 C10 C11 107.22(17) . . ?
C9 C10 C7 111.93(17) . . ?
C8 C10 C7 110.82(17) . . ?
C11 C10 C7 106.63(17) . . ?
C12Y C11 C12X 87.0(5) . . ?
C12Y C11 C10 126.4(5) . . ?
C12X C11 C10 118.5(2) . . ?
C12Y C11 H11A 22.1 . . ?
C12X C11 H11A 107.7 . . ?
C10 C11 H11A 107.7 . . ?
C12Y C11 H11B 107.2 . . ?
C12X C11 H11B 107.7 . . ?
C10 C11 H11B 107.7 . . ?
H11A C11 H11B 107.1 . . ?
C11 C12X H12A 109.5 . . ?
C11 C12X H12B 109.5 . . ?
C11 C12X H12C 109.5 . . ?
C11 C12Y H12D 109.5 . . ?
C11 C12Y H12E 109.5 . . ?
H12D C12Y H12E 109.5 . . ?
C11 C12Y H12F 109.5 . . ?
H12D C12Y H12F 109.5 . . ?
H12E C12Y H12F 109.5 . . ?
N1 C13 C14 121.7(2) . . ?
N1 C13 C18 114.85(18) . . ?
C14 C13 C18 123.5(2) . . ?
C15 C14 C13 119.5(2) . . ?
C15 C14 H14 120.3 . . ?
C13 C14 H14 120.3 . . ?
C16 C15 C14 119.0(2) . . ?
C16 C15 H15 120.5 . . ?
C14 C15 H15 120.5 . . ?
C17 C16 C15 118.9(2) . . ?
C17 C16 H16 120.5 . . ?
C15 C16 H16 120.5 . . ?
N1 C17 C16 123.2(2) . . ?
N1 C17 H17 118.4 . . ?
C16 C17 H17 118.4 . . ?
N2 C18 C19 121.0(2) . . ?
N2 C18 C13 115.20(18) . . ?
C19 C18 C13 123.8(2) . . ?
C18 C19 C20 119.0(2) . . ?
C18 C19 H19 120.5 . . ?
C20 C19 H19 120.5 . . ?
C21 C20 C19 119.4(2) . . ?
C21 C20 H20 120.3 . . ?
C19 C20 H20 120.3 . . ?
C20 C21 C22 119.4(2) . . ?
C20 C21 H21 120.3 . . ?
C22 C21 H21 120.3 . . ?
N2 C22 C21 121.8(2) . . ?
N2 C22 H22 119.1 . . ?
C21 C22 H22 119.1 . . ?
N3 C23 C24 121.9(2) . . ?
N3 C23 C28 114.80(18) . . ?
C24 C23 C28 123.3(2) . . ?
C25 C24 C23 119.1(2) . . ?
C25 C24 H24 120.4 . . ?
C23 C24 H24 120.4 . . ?
C26 C25 C24 119.4(2) . . ?
C26 C25 H25 120.3 . . ?
C24 C25 H25 120.3 . . ?
C25 C26 C27 118.7(2) . . ?
C25 C26 H26 120.6 . . ?
C27 C26 H26 120.6 . . ?
N3 C27 C26 122.8(2) . . ?
N3 C27 H27 118.6 . . ?
C26 C27 H27 118.6 . . ?
N4 C28 C29 121.2(2) . . ?
N4 C28 C23 114.59(19) . . ?
C29 C28 C23 124.2(2) . . ?
C30 C29 C28 119.3(2) . . ?
C30 C29 H29 120.3 . . ?
C28 C29 H29 120.3 . . ?
C29 C30 C31 119.5(2) . . ?
C29 C30 H30 120.2 . . ?
C31 C30 H30 120.2 . . ?
C30 C31 C32 118.8(2) . . ?
C30 C31 H31 120.6 . . ?
C32 C31 H31 120.6 . . ?
N4 C32 C31 122.0(2) . . ?
N4 C32 H32 119.0 . . ?
C31 C32 H32 119.0 . . ?
N5 C33 C34 121.04(19) . . ?
N5 C33 C38 114.10(18) . . ?
C34 C33 C38 124.9(2) . . ?
C35 C34 C33 119.5(2) . . ?
C35 C34 H34 120.2 . . ?
C33 C34 H34 120.2 . . ?
C34 C35 C36 119.1(2) . . ?
C34 C35 H35 120.4 . . ?
C36 C35 H35 120.4 . . ?
C37 C36 C35 119.0(2) . . ?
C37 C36 H36 120.5 . . ?
C35 C36 H36 120.5 . . ?
N5 C37 C36 122.0(2) . . ?
N5 C37 H37 119.0 . . ?
C36 C37 H37 119.0 . . ?
N6 C38 C39 122.1(2) . . ?
N6 C38 C33 115.19(18) . . ?
C39 C38 C33 122.7(2) . . ?
C40 C39 C38 118.9(2) . . ?
C40 C39 H39 120.6 . . ?
C38 C39 H39 120.6 . . ?
C39 C40 C41 119.2(2) . . ?
C39 C40 H40 120.4 . . ?
C41 C40 H40 120.4 . . ?
C42 C41 C40 118.7(2) . . ?
C42 C41 H41 120.6 . . ?
C40 C41 H41 120.6 . . ?
N6 C42 C41 122.9(2) . . ?
N6 C42 H42 118.5 . . ?
C41 C42 H42 118.5 . . ?
N7 C43 C44 178.4(4) . . ?
C43 C44 H44A 109.5 . . ?
C43 C44 H44B 109.5 . . ?
H44A C44 H44B 109.5 . . ?
C43 C44 H44C 109.5 . . ?
H44A C44 H44C 109.5 . . ?
H44B C44 H44C 109.5 . . ?
N8X C45X C46X 172.6(9) . . ?
C45X C46X H46A 109.5 . . ?
C45X C46X H46B 109.5 . . ?
H46A C46X H46B 109.5 . . ?
C45X C46X H46C 109.5 . . ?
H46A C46X H46C 109.5 . . ?
H46B C46X H46C 109.5 . . ?
N8Y C45Y C46Y 175.5(11) . . ?
C45Y C46Y H46D 109.5 . . ?
C45Y C46Y H46E 109.5 . . ?
H46D C46Y H46E 109.5 . . ?
C45Y C46Y H46F 109.5 . . ?
H46D C46Y H46F 109.5 . . ?
H46E C46Y H46F 109.5 . . ?
N9 C47 C48 176.6(4) . 2_776 ?

loop_
_geom_bond_atom_site_label_1
_geom_bond_atom_site_label_2
_geom_bond_distance
_geom_bond_site_symmetry_2
_geom_bond_publ_flag
V1 O2 1.9468(14) . ?
V1 O1 1.9557(14) . ?
V1 O3 1.9683(14) . ?
V1 O6 1.9879(14) . ?
V1 O5 2.0077(14) . ?
V1 O4 2.0108(14) . ?
V1 V4 3.0832(5) . ?
V1 V3 3.0932(5) . ?
V1 V2 3.1036(5) . ?
V2 O4 1.9750(14) . ?
V2 O1 1.9973(14) . ?
V2 N2 2.1159(17) . ?
V2 N1 2.1542(17) . ?
V2 Cl1 2.3379(6) . ?
V2 Cl2 2.3550(6) . ?
V3 O5 1.9535(14) . ?
V3 O2 2.0182(14) . ?
V3 N4 2.1326(17) . ?
V3 N3 2.1400(17) . ?
V3 Cl3 2.3051(6) . ?
V3 Cl4 2.3668(6) . ?
V4 O6 1.9705(14) . ?
V4 O3 1.9970(14) . ?
V4 N5 2.1151(17) . ?
V4 N6 2.1454(17) . ?
V4 Cl5 2.3288(6) . ?
V4 Cl6 2.3639(6) . ?
O1 C1 1.425(2) . ?
O2 C2 1.419(2) . ?
O3 C3 1.415(2) . ?
O4 C7 1.424(2) . ?
O5 C8 1.425(2) . ?
O6 C9 1.421(2) . ?
N1 C17 1.342(3) . ?
N1 C13 1.357(3) . ?
N2 C22 1.339(3) . ?
N2 C18 1.350(3) . ?
N3 C27 1.340(3) . ?
N3 C23 1.355(3) . ?
N4 C32 1.338(3) . ?
N4 C28 1.351(3) . ?
N5 C37 1.337(3) . ?
N5 C33 1.353(3) . ?
N6 C42 1.344(3) . ?
N6 C38 1.356(3) . ?
C1 C4 1.539(3) . ?
C1 H1A 0.9700 . ?
C1 H1B 0.9700 . ?
C2 C4 1.537(3) . ?
C2 H2A 0.9700 . ?
C2 H2B 0.9700 . ?
C3 C4 1.540(3) . ?
C3 H3A 0.9700 . ?
C3 H3B 0.9700 . ?
C4 C5 1.539(3) . ?
C5 C6 1.527(3) . ?
C5 H5A 0.9700 . ?
C5 H5B 0.9700 . ?
C6 H6A 0.9600 . ?
C6 H6B 0.9600 . ?
C6 H6C 0.9600 . ?
C7 C10 1.545(3) . ?
C7 H7A 0.9700 . ?
C7 H7B 0.9700 . ?
C8 C10 1.538(3) . ?
C8 H8A 0.9700 . ?
C8 H8B 0.9700 . ?
C9 C10 1.535(3) . ?
C9 H9A 0.9700 . ?
C9 H9B 0.9700 . ?
C10 C11 1.543(3) . ?
C11 C12Y 1.446(7) . ?
C11 C12X 1.472(4) . ?
C11 H11A 0.9700 . ?
C11 H11B 0.9700 . ?
C12X H12A 0.9600 . ?
C12X H12B 0.9600 . ?
C12X H12C 0.9600 . ?
C12Y H12D 0.9600 . ?
C12Y H12E 0.9600 . ?
C12Y H12F 0.9600 . ?
C13 C14 1.383(3) . ?
C13 C18 1.476(3) . ?
C14 C15 1.376(3) . ?
C14 H14 0.9300 . ?
C15 C16 1.375(3) . ?
C15 H15 0.9300 . ?
C16 C17 1.374(3) . ?
C16 H16 0.9300 . ?
C17 H17 0.9300 . ?
C18 C19 1.385(3) . ?
C19 C20 1.391(3) . ?
C19 H19 0.9300 . ?
C20 C21 1.361(3) . ?
C20 H20 0.9300 . ?
C21 C22 1.380(3) . ?
C21 H21 0.9300 . ?
C22 H22 0.9300 . ?
C23 C24 1.377(3) . ?
C23 C28 1.476(3) . ?
C24 C25 1.376(3) . ?
C24 H24 0.9300 . ?
C25 C26 1.373(4) . ?
C25 H25 0.9300 . ?
C26 C27 1.378(3) . ?
C26 H26 0.9300 . ?
C27 H27 0.9300 . ?
C28 C29 1.379(3) . ?
C29 C30 1.373(3) . ?
C29 H29 0.9300 . ?
C30 C31 1.377(4) . ?
C30 H30 0.9300 . ?
C31 C32 1.378(3) . ?
C31 H31 0.9300 . ?
C32 H32 0.9300 . ?
C33 C34 1.386(3) . ?
C33 C38 1.476(3) . ?
C34 C35 1.374(3) . ?
C34 H34 0.9300 . ?
C35 C36 1.385(3) . ?
C35 H35 0.9300 . ?
C36 C37 1.379(3) . ?
C36 H36 0.9300 . ?
C37 H37 0.9300 . ?
C38 C39 1.386(3) . ?
C39 C40 1.385(3) . ?
C39 H39 0.9300 . ?
C40 C41 1.390(3) . ?
C40 H40 0.9300 . ?
C41 C42 1.376(3) . ?
C41 H41 0.9300 . ?
C42 H42 0.9300 . ?
N7 C43 1.143(5) . ?
C43 C44 1.454(5) . ?
C44 H44A 0.9600 . ?
C44 H44B 0.9600 . ?
C44 H44C 0.9600 . ?
N8X C45X 1.174(7) . ?
C45X C46X 1.432(7) . ?
C46X H46A 0.9600 . ?
C46X H46B 0.9600 . ?
C46X H46C 0.9600 . ?
N8Y C45Y 1.191(7) . ?
C45Y C46Y 1.446(7) . ?
C46Y H46D 0.9600 . ?
C46Y H46E 0.9600 . ?
C46Y H46F 0.9600 . ?
N9 C47 1.384(6) . ?
C47 C48 1.436(7) 2_776 ?

loop_
_geom_torsion_atom_site_label_1
_geom_torsion_atom_site_label_2
_geom_torsion_atom_site_label_3
_geom_torsion_atom_site_label_4
_geom_torsion
_geom_torsion_site_symmetry_1
_geom_torsion_site_symmetry_2
_geom_torsion_site_symmetry_3
_geom_torsion_site_symmetry_4
_geom_torsion_publ_flag
O2 V1 V2 O4 158.11(8) . . . . ?
O1 V1 V2 O4 175.16(9) . . . . ?
O3 V1 V2 O4 -102.73(7) . . . . ?
O6 V1 V2 O4 -22.56(8) . . . . ?
O5 V1 V2 O4 75.94(7) . . . . ?
V4 V1 V2 O4 -69.17(6) . . . . ?
V3 V1 V2 O4 111.67(6) . . . . ?
O2 V1 V2 O1 -17.05(8) . . . . ?
O3 V1 V2 O1 82.10(8) . . . . ?
O6 V1 V2 O1 162.27(8) . . . . ?
O5 V1 V2 O1 -99.22(8) . . . . ?
O4 V1 V2 O1 -175.16(9) . . . . ?
V4 V1 V2 O1 115.67(7) . . . . ?
V3 V1 V2 O1 -63.50(7) . . . . ?
O2 V1 V2 N2 77.70(7) . . . . ?
O1 V1 V2 N2 94.75(8) . . . . ?
O3 V1 V2 N2 176.85(6) . . . . ?
O6 V1 V2 N2 -102.97(7) . . . . ?
O5 V1 V2 N2 -4.47(6) . . . . ?
O4 V1 V2 N2 -80.41(8) . . . . ?
V4 V1 V2 N2 -149.58(5) . . . . ?
V3 V1 V2 N2 31.25(5) . . . . ?
O2 V1 V2 N1 153.33(9) . . . . ?
O1 V1 V2 N1 170.39(9) . . . . ?
O3 V1 V2 N1 -107.51(8) . . . . ?
O6 V1 V2 N1 -27.34(9) . . . . ?
O5 V1 V2 N1 71.16(8) . . . . ?
O4 V1 V2 N1 -4.78(9) . . . . ?
V4 V1 V2 N1 -73.94(7) . . . . ?
V3 V1 V2 N1 106.89(7) . . . . ?
O2 V1 V2 Cl1 -105.92(5) . . . . ?
O1 V1 V2 Cl1 -88.87(7) . . . . ?
O3 V1 V2 Cl1 -6.76(4) . . . . ?
O6 V1 V2 Cl1 73.41(5) . . . . ?
O5 V1 V2 Cl1 171.91(4) . . . . ?
O4 V1 V2 Cl1 95.97(6) . . . . ?
V4 V1 V2 Cl1 26.80(2) . . . . ?
V3 V1 V2 Cl1 -152.36(2) . . . . ?
O2 V1 V2 Cl2 -7.97(6) . . . . ?
O1 V1 V2 Cl2 9.08(7) . . . . ?
O3 V1 V2 Cl2 91.18(5) . . . . ?
O6 V1 V2 Cl2 171.35(5) . . . . ?
O5 V1 V2 Cl2 -90.14(5) . . . . ?
O4 V1 V2 Cl2 -166.08(7) . . . . ?
V4 V1 V2 Cl2 124.75(2) . . . . ?
V3 V1 V2 Cl2 -54.42(3) . . . . ?
O2 V1 V3 O5 173.41(9) . . . . ?
O1 V1 V3 O5 -103.15(7) . . . . ?
O3 V1 V3 O5 159.25(8) . . . . ?
O6 V1 V3 O5 75.54(7) . . . . ?
O4 V1 V3 O5 -23.82(8) . . . . ?
V4 V1 V3 O5 112.05(6) . . . . ?
V2 V1 V3 O5 -68.78(6) . . . . ?
O1 V1 V3 O2 83.44(7) . . . . ?
O3 V1 V3 O2 -14.16(8) . . . . ?
O6 V1 V3 O2 -97.87(7) . . . . ?
O5 V1 V3 O2 -173.41(9) . . . . ?
O4 V1 V3 O2 162.77(8) . . . . ?
V4 V1 V3 O2 -61.36(6) . . . . ?
V2 V1 V3 O2 117.81(6) . . . . ?
O2 V1 V3 N4 96.46(8) . . . . ?
O1 V1 V3 N4 179.89(6) . . . . ?
O3 V1 V3 N4 82.29(7) . . . . ?
O6 V1 V3 N4 -1.42(6) . . . . ?
O5 V1 V3 N4 -76.95(8) . . . . ?
O4 V1 V3 N4 -100.77(7) . . . . ?
V4 V1 V3 N4 35.10(5) . . . . ?
V2 V1 V3 N4 -145.73(5) . . . . ?
O2 V1 V3 N3 173.53(9) . . . . ?
O1 V1 V3 N3 -103.03(8) . . . . ?
O3 V1 V3 N3 159.37(8) . . . . ?
O6 V1 V3 N3 75.66(8) . . . . ?
O5 V1 V3 N3 0.12(9) . . . . ?
O4 V1 V3 N3 -23.70(8) . . . . ?
V4 V1 V3 N3 112.17(7) . . . . ?
V2 V1 V3 N3 -68.66(7) . . . . ?
O2 V1 V3 Cl3 -85.44(6) . . . . ?
O1 V1 V3 Cl3 -2.01(4) . . . . ?
O3 V1 V3 Cl3 -99.60(6) . . . . ?
O6 V1 V3 Cl3 176.69(4) . . . . ?
O5 V1 V3 Cl3 101.15(7) . . . . ?
O4 V1 V3 Cl3 77.33(5) . . . . ?
V4 V1 V3 Cl3 -146.80(2) . . . . ?
V2 V1 V3 Cl3 32.37(2) . . . . ?
O2 V1 V3 Cl4 11.23(7) . . . . ?
O1 V1 V3 Cl4 94.66(5) . . . . ?
O3 V1 V3 Cl4 -2.94(6) . . . . ?
O6 V1 V3 Cl4 -86.65(5) . . . . ?
O5 V1 V3 Cl4 -162.18(7) . . . . ?
O4 V1 V3 Cl4 174.00(5) . . . . ?
V4 V1 V3 Cl4 -50.13(3) . . . . ?
V2 V1 V3 Cl4 129.04(3) . . . . ?
O2 V1 V4 O6 -103.28(7) . . . . ?
O1 V1 V4 O6 158.82(8) . . . . ?
O3 V1 V4 O6 171.82(9) . . . . ?
O5 V1 V4 O6 -23.58(8) . . . . ?
O4 V1 V4 O6 75.34(8) . . . . ?
V3 V1 V4 O6 -68.98(6) . . . . ?
V2 V1 V4 O6 111.87(6) . . . . ?
O2 V1 V4 O3 84.90(7) . . . . ?
O1 V1 V4 O3 -13.00(8) . . . . ?
O6 V1 V4 O3 -171.82(9) . . . . ?
O5 V1 V4 O3 164.60(8) . . . . ?
O4 V1 V4 O3 -96.48(7) . . . . ?
V3 V1 V4 O3 119.20(6) . . . . ?
V2 V1 V4 O3 -59.95(6) . . . . ?
O2 V1 V4 N5 179.11(6) . . . . ?
O1 V1 V4 N5 81.20(7) . . . . ?
O3 V1 V4 N5 94.21(8) . . . . ?
O6 V1 V4 N5 -77.61(8) . . . . ?
O5 V1 V4 N5 -101.19(7) . . . . ?
O4 V1 V4 N5 -2.27(6) . . . . ?
V3 V1 V4 N5 -146.59(5) . . . . ?
V2 V1 V4 N5 34.26(5) . . . . ?
O2 V1 V4 N6 -106.90(8) . . . . ?
O1 V1 V4 N6 155.19(8) . . . . ?
O3 V1 V4 N6 168.19(9) . . . . ?
O6 V1 V4 N6 -3.62(9) . . . . ?
O5 V1 V4 N6 -27.20(8) . . . . ?
O4 V1 V4 N6 71.71(8) . . . . ?
V3 V1 V4 N6 -72.61(7) . . . . ?
V2 V1 V4 N6 108.24(7) . . . . ?
O2 V1 V4 Cl5 -5.97(4) . . . . ?
O1 V1 V4 Cl5 -103.88(6) . . . . ?
O3 V1 V4 Cl5 -90.88(6) . . . . ?
O6 V1 V4 Cl5 97.31(6) . . . . ?
O5 V1 V4 Cl5 73.73(5) . . . . ?
O4 V1 V4 Cl5 172.64(4) . . . . ?
V3 V1 V4 Cl5 28.33(2) . . . . ?
V2 V1 V4 Cl5 -150.83(2) . . . . ?
O2 V1 V4 Cl6 90.32(5) . . . . ?
O1 V1 V4 Cl6 -7.59(6) . . . . ?
O3 V1 V4 Cl6 5.41(7) . . . . ?
O6 V1 V4 Cl6 -166.41(7) . . . . ?
O5 V1 V4 Cl6 170.01(5) . . . . ?
O4 V1 V4 Cl6 -91.07(5) . . . . ?
V3 V1 V4 Cl6 124.61(3) . . . . ?
V2 V1 V4 Cl6 -54.54(3) . . . . ?
O2 V1 O1 C1 -40.82(14) . . . . ?
O3 V1 O1 C1 51.57(14) . . . . ?
O6 V1 O1 C1 103.9(2) . . . . ?
O5 V1 O1 C1 -118.25(13) . . . . ?
O4 V1 O1 C1 155.44(14) . . . . ?
V4 V1 O1 C1 59.77(14) . . . . ?
V3 V1 O1 C1 -80.09(13) . . . . ?
V2 V1 O1 C1 152.36(16) . . . . ?
O2 V1 O1 V2 166.82(6) . . . . ?
O3 V1 O1 V2 -100.79(6) . . . . ?
O6 V1 O1 V2 -48.5(2) . . . . ?
O5 V1 O1 V2 89.39(7) . . . . ?
O4 V1 O1 V2 3.08(6) . . . . ?
V4 V1 O1 V2 -92.59(6) . . . . ?
V3 V1 O1 V2 127.55(5) . . . . ?
O4 V2 O1 C1 -149.87(17) . . . . ?
N2 V2 O1 C1 123.32(16) . . . . ?
N1 V2 O1 C1 163.0(4) . . . . ?
Cl1 V2 O1 C1 -51.85(16) . . . . ?
Cl2 V2 O1 C1 40.21(16) . . . . ?
V1 V2 O1 C1 -146.73(19) . . . . ?
O4 V2 O1 V1 -3.14(6) . . . . ?
N2 V2 O1 V1 -89.95(7) . . . . ?
N1 V2 O1 V1 -50.2(4) . . . . ?
Cl1 V2 O1 V1 94.88(5) . . . . ?
Cl2 V2 O1 V1 -173.06(5) . . . . ?
O1 V1 O2 C2 51.24(13) . . . . ?
O3 V1 O2 C2 -39.71(13) . . . . ?
O6 V1 O2 C2 -117.62(13) . . . . ?
O5 V1 O2 C2 155.08(14) . . . . ?
O4 V1 O2 C2 105.1(2) . . . . ?
V4 V1 O2 C2 -78.86(13) . . . . ?
V3 V1 O2 C2 150.93(16) . . . . ?
V2 V1 O2 C2 61.82(14) . . . . ?
O1 V1 O2 V3 -99.68(6) . . . . ?
O3 V1 O2 V3 169.37(6) . . . . ?
O6 V1 O2 V3 91.45(6) . . . . ?
O5 V1 O2 V3 4.15(6) . . . . ?
O4 V1 O2 V3 -45.79(19) . . . . ?
V4 V1 O2 V3 130.21(5) . . . . ?
V2 V1 O2 V3 -89.11(6) . . . . ?
O5 V3 O2 C2 -150.17(16) . . . . ?
N4 V3 O2 C2 124.57(16) . . . . ?
N3 V3 O2 C2 -171.4(3) . . . . ?
Cl3 V3 O2 C2 -47.76(15) . . . . ?
Cl4 V3 O2 C2 42.67(15) . . . . ?
V1 V3 O2 C2 -145.90(18) . . . . ?
O5 V3 O2 V1 -4.28(6) . . . . ?
N4 V3 O2 V1 -89.54(7) . . . . ?
N3 V3 O2 V1 -25.5(3) . . . . ?
Cl3 V3 O2 V1 98.14(5) . . . . ?
Cl4 V3 O2 V1 -171.44(5) . . . . ?
O2 V1 O3 C3 49.00(14) . . . . ?
O1 V1 O3 C3 -42.50(14) . . . . ?
O6 V1 O3 C3 152.72(14) . . . . ?
O5 V1 O3 C3 103.4(2) . . . . ?
O4 V1 O3 C3 -119.45(13) . . . . ?
V4 V1 O3 C3 147.50(16) . . . . ?
V3 V1 O3 C3 57.97(14) . . . . ?
V2 V1 O3 C3 -80.82(13) . . . . ?
O2 V1 O3 V4 -98.50(6) . . . . ?
O1 V1 O3 V4 170.00(6) . . . . ?
O6 V1 O3 V4 5.22(6) . . . . ?
O5 V1 O3 V4 -44.1(2) . . . . ?
O4 V1 O3 V4 93.05(6) . . . . ?
V3 V1 O3 V4 -89.53(6) . . . . ?
V2 V1 O3 V4 131.68(5) . . . . ?
O6 V4 O3 C3 -147.14(16) . . . . ?
N5 V4 O3 C3 128.64(15) . . . . ?
N6 V4 O3 C3 166.8(3) . . . . ?
Cl5 V4 O3 C3 -50.29(15) . . . . ?
Cl6 V4 O3 C3 42.17(15) . . . . ?
V1 V4 O3 C3 -141.87(18) . . . . ?
O6 V4 O3 V1 -5.27(6) . . . . ?
N5 V4 O3 V1 -89.49(7) . . . . ?
N6 V4 O3 V1 -51.3(3) . . . . ?
Cl5 V4 O3 V1 91.58(5) . . . . ?
Cl6 V4 O3 V1 -175.96(5) . . . . ?
O1 V2 O4 C7 -148.82(18) . . . . ?
N2 V2 O4 C7 -50.63(17) . . . . ?
N1 V2 O4 C7 24.82(18) . . . . ?
Cl1 V2 O4 C7 118.64(17) . . . . ?
Cl2 V2 O4 C7 -104.0(2) . . . . ?
V1 V2 O4 C7 -151.9(2) . . . . ?
O1 V2 O4 V1 3.04(6) . . . . ?
N2 V2 O4 V1 101.22(7) . . . . ?
N1 V2 O4 V1 176.67(6) . . . . ?
Cl1 V2 O4 V1 -89.51(5) . . . . ?
Cl2 V2 O4 V1 47.9(2) . . . . ?
O2 V1 O4 C7 98.8(2) . . . . ?
O1 V1 O4 C7 154.77(14) . . . . ?
O3 V1 O4 C7 -117.49(13) . . . . ?
O6 V1 O4 C7 -39.95(13) . . . . ?
O5 V1 O4 C7 50.48(13) . . . . ?
V4 V1 O4 C7 -77.11(13) . . . . ?
V3 V1 O4 C7 64.88(14) . . . . ?
V2 V1 O4 C7 157.87(16) . . . . ?
O2 V1 O4 V2 -59.05(19) . . . . ?
O1 V1 O4 V2 -3.10(6) . . . . ?
O3 V1 O4 V2 84.63(7) . . . . ?
O6 V1 O4 V2 162.18(6) . . . . ?
O5 V1 O4 V2 -107.40(6) . . . . ?
V4 V1 O4 V2 125.01(5) . . . . ?
V3 V1 O4 V2 -92.99(6) . . . . ?
O2 V3 O5 C8 -147.97(17) . . . . ?
N4 V3 O5 C8 -47.29(17) . . . . ?
N3 V3 O5 C8 27.97(17) . . . . ?
Cl3 V3 O5 C8 121.81(16) . . . . ?
Cl4 V3 O5 C8 -95.5(2) . . . . ?
V1 V3 O5 C8 -152.1(2) . . . . ?
O2 V3 O5 V1 4.15(6) . . . . ?
N4 V3 O5 V1 104.83(7) . . . . ?
N3 V3 O5 V1 -179.91(7) . . . . ?
Cl3 V3 O5 V1 -86.07(5) . . . . ?
Cl4 V3 O5 V1 56.60(19) . . . . ?
O2 V1 O5 C8 153.13(14) . . . . ?
O1 V1 O5 C8 -118.46(13) . . . . ?
O3 V1 O5 C8 96.8(2) . . . . ?
O6 V1 O5 C8 48.98(13) . . . . ?
O4 V1 O5 C8 -41.86(13) . . . . ?
V4 V1 O5 C8 63.44(14) . . . . ?
V3 V1 O5 C8 157.43(16) . . . . ?
V2 V1 O5 C8 -78.96(13) . . . . ?
O2 V1 O5 V3 -4.29(6) . . . . ?
O1 V1 O5 V3 84.11(7) . . . . ?
O3 V1 O5 V3 -60.7(2) . . . . ?
O6 V1 O5 V3 -108.45(6) . . . . ?
O4 V1 O5 V3 160.72(6) . . . . ?
V4 V1 O5 V3 -93.99(6) . . . . ?
V2 V1 O5 V3 123.62(5) . . . . ?
O3 V4 O6 C9 -148.09(17) . . . . ?
N5 V4 O6 C9 -50.87(17) . . . . ?
N6 V4 O6 C9 24.07(17) . . . . ?
Cl5 V4 O6 C9 120.09(16) . . . . ?
Cl6 V4 O6 C9 -102.5(2) . . . . ?
V1 V4 O6 C9 -153.3(2) . . . . ?
O3 V4 O6 V1 5.22(6) . . . . ?
N5 V4 O6 V1 102.44(7) . . . . ?
N6 V4 O6 V1 177.38(6) . . . . ?
Cl5 V4 O6 V1 -86.61(5) . . . . ?
Cl6 V4 O6 V1 50.8(2) . . . . ?
O2 V1 O6 C9 -117.35(13) . . . . ?
O1 V1 O6 C9 99.2(2) . . . . ?
O3 V1 O6 C9 153.24(14) . . . . ?
O5 V1 O6 C9 -40.18(14) . . . . ?
O4 V1 O6 C9 49.38(14) . . . . ?
V4 V1 O6 C9 158.53(16) . . . . ?
V3 V1 O6 C9 -76.81(13) . . . . ?
V2 V1 O6 C9 63.19(14) . . . . ?
O2 V1 O6 V4 84.11(7) . . . . ?
O1 V1 O6 V4 -59.35(19) . . . . ?
O3 V1 O6 V4 -5.29(6) . . . . ?
O5 V1 O6 V4 161.29(6) . . . . ?
O4 V1 O6 V4 -109.15(6) . . . . ?
V3 V1 O6 V4 124.66(5) . . . . ?
V2 V1 O6 V4 -95.35(6) . . . . ?
O4 V2 N1 C17 94.85(18) . . . . ?
O1 V2 N1 C17 140.8(4) . . . . ?
N2 V2 N1 C17 -178.37(19) . . . . ?
Cl1 V2 N1 C17 -4.36(18) . . . . ?
Cl2 V2 N1 C17 -96.30(18) . . . . ?
V1 V2 N1 C17 97.89(18) . . . . ?
O4 V2 N1 C13 -91.42(15) . . . . ?
O1 V2 N1 C13 -45.4(5) . . . . ?
N2 V2 N1 C13 -4.64(14) . . . . ?
Cl1 V2 N1 C13 169.37(14) . . . . ?
Cl2 V2 N1 C13 77.43(14) . . . . ?
V1 V2 N1 C13 -88.38(15) . . . . ?
O4 V2 N2 C22 -84.13(16) . . . . ?
O1 V2 N2 C22 -7.45(17) . . . . ?
N1 V2 N2 C22 178.24(17) . . . . ?
Cl1 V2 N2 C22 150.67(18) . . . . ?
Cl2 V2 N2 C22 84.30(16) . . . . ?
V1 V2 N2 C22 -45.48(16) . . . . ?
O4 V2 N2 C18 101.53(15) . . . . ?
O1 V2 N2 C18 178.21(14) . . . . ?
N1 V2 N2 C18 3.90(14) . . . . ?
Cl1 V2 N2 C18 -23.7(3) . . . . ?
Cl2 V2 N2 C18 -90.04(14) . . . . ?
V1 V2 N2 C18 140.17(14) . . . . ?
O5 V3 N3 C27 88.71(18) . . . . ?
O2 V3 N3 C27 109.3(3) . . . . ?
N4 V3 N3 C27 175.65(19) . . . . ?
Cl3 V3 N3 C27 -14.24(18) . . . . ?
Cl4 V3 N3 C27 -104.88(17) . . . . ?
V1 V3 N3 C27 88.63(18) . . . . ?
O5 V3 N3 C23 -86.88(15) . . . . ?
O2 V3 N3 C23 -66.2(4) . . . . ?
N4 V3 N3 C23 0.07(15) . . . . ?
Cl3 V3 N3 C23 170.18(15) . . . . ?
Cl4 V3 N3 C23 79.53(15) . . . . ?
V1 V3 N3 C23 -86.95(16) . . . . ?
O5 V3 N4 C32 -90.35(18) . . . . ?
O2 V3 N4 C32 -13.93(18) . . . . ?
N3 V3 N4 C32 176.55(19) . . . . ?
Cl3 V3 N4 C32 135.06(19) . . . . ?
Cl4 V3 N4 C32 77.46(17) . . . . ?
V1 V3 N4 C32 -52.22(17) . . . . ?
O5 V3 N4 C28 97.84(16) . . . . ?
O2 V3 N4 C28 174.26(16) . . . . ?
N3 V3 N4 C28 4.74(16) . . . . ?
Cl3 V3 N4 C28 -36.7(3) . . . . ?
Cl4 V3 N4 C28 -94.34(16) . . . . ?
V1 V3 N4 C28 135.97(15) . . . . ?
O6 V4 N5 C37 -82.97(17) . . . . ?
O3 V4 N5 C37 -6.11(17) . . . . ?
N6 V4 N5 C37 -179.19(18) . . . . ?
Cl5 V4 N5 C37 167.4(2) . . . . ?
Cl6 V4 N5 C37 86.81(17) . . . . ?
V1 V4 N5 C37 -44.87(17) . . . . ?
O6 V4 N5 C33 94.16(16) . . . . ?
O3 V4 N5 C33 171.02(15) . . . . ?
N6 V4 N5 C33 -2.05(15) . . . . ?
Cl5 V4 N5 C33 -15.4(4) . . . . ?
Cl6 V4 N5 C33 -96.06(15) . . . . ?
V1 V4 N5 C33 132.26(15) . . . . ?
O6 V4 N6 C42 97.84(17) . . . . ?
O3 V4 N6 C42 142.7(3) . . . . ?
N5 V4 N6 C42 -177.90(18) . . . . ?
Cl5 V4 N6 C42 -0.10(17) . . . . ?
Cl6 V4 N6 C42 -92.64(17) . . . . ?
V1 V4 N6 C42 100.13(17) . . . . ?
O6 V4 N6 C38 -83.83(15) . . . . ?
O3 V4 N6 C38 -39.0(4) . . . . ?
N5 V4 N6 C38 0.43(15) . . . . ?
Cl5 V4 N6 C38 178.23(14) . . . . ?
Cl6 V4 N6 C38 85.69(15) . . . . ?
V1 V4 N6 C38 -81.54(16) . . . . ?
V1 O1 C1 C4 -8.7(2) . . . . ?
V2 O1 C1 C4 134.43(15) . . . . ?
V1 O2 C2 C4 -8.9(2) . . . . ?
V3 O2 C2 C4 132.63(15) . . . . ?
V1 O3 C3 C4 -7.6(2) . . . . ?
V4 O3 C3 C4 129.56(15) . . . . ?
O2 C2 C4 C1 -57.0(2) . . . . ?
O2 C2 C4 C5 -173.05(16) . . . . ?
O2 C2 C4 C3 67.4(2) . . . . ?
O1 C1 C4 C2 67.8(2) . . . . ?
O1 C1 C4 C5 -174.39(17) . . . . ?
O1 C1 C4 C3 -57.5(2) . . . . ?
O3 C3 C4 C2 -57.3(2) . . . . ?
O3 C3 C4 C1 67.4(2) . . . . ?
O3 C3 C4 C5 -177.22(16) . . . . ?
C2 C4 C5 C6 -54.9(2) . . . . ?
C1 C4 C5 C6 -174.38(19) . . . . ?
C3 C4 C5 C6 67.1(2) . . . . ?
V2 O4 C7 C10 140.50(15) . . . . ?
V1 O4 C7 C10 -8.2(2) . . . . ?
V3 O5 C8 C10 141.35(14) . . . . ?
V1 O5 C8 C10 -7.5(2) . . . . ?
V4 O6 C9 C10 142.13(14) . . . . ?
V1 O6 C9 C10 -7.9(2) . . . . ?
O6 C9 C10 C8 67.6(2) . . . . ?
O6 C9 C10 C11 -174.58(17) . . . . ?
O6 C9 C10 C7 -57.5(2) . . . . ?
O5 C8 C10 C9 -57.9(2) . . . . ?
O5 C8 C10 C11 -176.12(16) . . . . ?
O5 C8 C10 C7 67.9(2) . . . . ?
O4 C7 C10 C9 67.2(2) . . . . ?
O4 C7 C10 C8 -58.5(2) . . . . ?
O4 C7 C10 C11 -174.84(17) . . . . ?
C9 C10 C11 C12Y 67.0(6) . . . . ?
C8 C10 C11 C12Y -172.2(6) . . . . ?
C7 C10 C11 C12Y -53.5(6) . . . . ?
C9 C10 C11 C12X -42.2(3) . . . . ?
C8 C10 C11 C12X 78.6(3) . . . . ?
C7 C10 C11 C12X -162.6(2) . . . . ?
C17 N1 C13 C14 0.2(3) . . . . ?
V2 N1 C13 C14 -174.07(16) . . . . ?
C17 N1 C13 C18 178.98(18) . . . . ?
V2 N1 C13 C18 4.7(2) . . . . ?
N1 C13 C14 C15 0.5(3) . . . . ?
C18 C13 C14 C15 -178.2(2) . . . . ?
C13 C14 C15 C16 -0.5(4) . . . . ?
C14 C15 C16 C17 -0.2(4) . . . . ?
C13 N1 C17 C16 -0.9(3) . . . . ?
V2 N1 C17 C16 172.78(18) . . . . ?
C15 C16 C17 N1 0.9(4) . . . . ?
C22 N2 C18 C19 1.9(3) . . . . ?
V2 N2 C18 C19 176.41(15) . . . . ?
C22 N2 C18 C13 -177.23(18) . . . . ?
V2 N2 C18 C13 -2.7(2) . . . . ?
N1 C13 C18 N2 -1.4(3) . . . . ?
C14 C13 C18 N2 177.4(2) . . . . ?
N1 C13 C18 C19 179.52(19) . . . . ?
C14 C13 C18 C19 -1.7(3) . . . . ?
N2 C18 C19 C20 -0.9(3) . . . . ?
C13 C18 C19 C20 178.1(2) . . . . ?
C18 C19 C20 C21 -0.4(3) . . . . ?
C19 C20 C21 C22 0.7(3) . . . . ?
C18 N2 C22 C21 -1.5(3) . . . . ?
V2 N2 C22 C21 -175.78(16) . . . . ?
C20 C21 C22 N2 0.2(3) . . . . ?
C27 N3 C23 C24 -0.5(3) . . . . ?
V3 N3 C23 C24 175.39(18) . . . . ?
C27 N3 C23 C28 179.74(19) . . . . ?
V3 N3 C23 C28 -4.4(2) . . . . ?
N3 C23 C24 C25 -0.5(4) . . . . ?
C28 C23 C24 C25 179.2(2) . . . . ?
C23 C24 C25 C26 0.7(4) . . . . ?
C24 C25 C26 C27 0.1(4) . . . . ?
C23 N3 C27 C26 1.4(3) . . . . ?
V3 N3 C27 C26 -174.19(17) . . . . ?
C25 C26 C27 N3 -1.2(4) . . . . ?
C32 N4 C28 C29 -2.0(3) . . . . ?
V3 N4 C28 C29 170.11(19) . . . . ?
C32 N4 C28 C23 179.4(2) . . . . ?
V3 N4 C28 C23 -8.4(3) . . . . ?
N3 C23 C28 N4 8.3(3) . . . . ?
C24 C23 C28 N4 -171.4(2) . . . . ?
N3 C23 C28 C29 -170.2(2) . . . . ?
C24 C23 C28 C29 10.1(4) . . . . ?
N4 C28 C29 C30 0.7(4) . . . . ?
C23 C28 C29 C30 179.1(2) . . . . ?
C28 C29 C30 C31 1.4(4) . . . . ?
C29 C30 C31 C32 -2.0(4) . . . . ?
C28 N4 C32 C31 1.3(4) . . . . ?
V3 N4 C32 C31 -170.39(19) . . . . ?
C30 C31 C32 N4 0.7(4) . . . . ?
C37 N5 C33 C34 0.6(3) . . . . ?
V4 N5 C33 C34 -176.66(17) . . . . ?
C37 N5 C33 C38 -179.57(19) . . . . ?
V4 N5 C33 C38 3.2(2) . . . . ?
N5 C33 C34 C35 0.4(3) . . . . ?
C38 C33 C34 C35 -179.5(2) . . . . ?
C33 C34 C35 C36 -1.0(4) . . . . ?
C34 C35 C36 C37 0.8(4) . . . . ?
C33 N5 C37 C36 -0.8(3) . . . . ?
V4 N5 C37 C36 176.30(18) . . . . ?
C35 C36 C37 N5 0.1(4) . . . . ?
C42 N6 C38 C39 0.2(3) . . . . ?
V4 N6 C38 C39 -178.30(17) . . . . ?
C42 N6 C38 C33 179.51(19) . . . . ?
V4 N6 C38 C33 1.1(2) . . . . ?
N5 C33 C38 N6 -2.7(3) . . . . ?
C34 C33 C38 N6 177.1(2) . . . . ?
N5 C33 C38 C39 176.6(2) . . . . ?
C34 C33 C38 C39 -3.5(4) . . . . ?
N6 C38 C39 C40 0.1(4) . . . . ?
C33 C38 C39 C40 -179.2(2) . . . . ?
C38 C39 C40 C41 -0.1(4) . . . . ?
C39 C40 C41 C42 -0.2(4) . . . . ?
C38 N6 C42 C41 -0.4(3) . . . . ?
V4 N6 C42 C41 177.88(18) . . . . ?
C40 C41 C42 N6 0.5(4) . . . . ?
